data_2003134
loop_
_publ_author_name
'Linden, Anthony'
'James, Bruce D.'
'Liesegang, John'
'Gonis, Nick'

_publ_section_title
;
 Polynuclear chloromercurate(II) systems in their chloropyridinium
 salts
;
_journal_issue 3
_journal_name_full 'Acta Crystallographica Section B'
_journal_page_first 396
_journal_page_last 409
_journal_paper_doi 10.1107/S010876819801550X
_journal_volume 55
_journal_year 1999
_chemical_formula_moiety '(C5 H5 Cl N 1+)4, Hg3 Cl10 4-'
_chemical_formula_structural '(C5 H5 Cl N 1+)4, Hg Cl2, (Hg Cl4 2-)2'
_chemical_formula_sum 'C20 H20 Cl14 Hg3 N4'
_chemical_formula_weight 1414.52
_chemical_name_systematic
;
tetrakis(3-chloropyridinium) decachlorotrimercurate(II)
;
_space_group_IT_number 14
_symmetry_cell_setting monoclinic
_symmetry_space_group_name_Hall '-P 2yn'
_symmetry_space_group_name_H-M 'P 1 21/n 1'
_cell_angle_alpha 90
_cell_angle_beta 105.78(2)
_cell_angle_gamma 90
_cell_formula_units_Z 2
_cell_length_a 7.522(2)
_cell_length_b 28.046(3)
_cell_length_c 9.165(2)
_cell_measurement_reflns_used 25
_cell_measurement_temperature 173.0(10)
_cell_measurement_theta_max 20.0
_cell_measurement_theta_min 19.5
_cell_volume 1860.6(7)
_computing_cell_refinement
;
MSC/AFC Diffractometer Control Software (Molecular Structure
Corporation, 1991)
;
_computing_data_collection
;
MSC/AFC Diffractometer Control Software (Molecular Structure
Corporation, 1991)
;
_computing_data_reduction
;
TEXSAN PROCESS (Molecular Structure Corporation, 1989)
;
_computing_molecular_graphics 'ORTEPIII (Burnett & Johnson, 1996)'
_computing_publication_material
;
TEXSAN FINISH (Molecular Structure Corporation, 1989)
and local programs
;
_computing_structure_refinement
;
TEXSAN LS (Molecular Structure Corporation, 1989)
;
_computing_structure_solution 'DIRDIF92 Patterson (Beurskens et al., 1992)'
_diffrn_ambient_temperature 173.0(10)
_diffrn_measurement_device_type 'Rigaku AFC-5R diffractometer'
_diffrn_measurement_method \w
_diffrn_radiation_monochromator graphite
_diffrn_radiation_source 'Rigaku rotating anode generator'
_diffrn_radiation_type 'Mo K\a'
_diffrn_radiation_wavelength 0.71069
_diffrn_reflns_av_R_equivalents 0.046
_diffrn_reflns_limit_h_max 10
_diffrn_reflns_limit_h_min 0
_diffrn_reflns_limit_k_max 39
_diffrn_reflns_limit_k_min 0
_diffrn_reflns_limit_l_max 12
_diffrn_reflns_limit_l_min -12
_diffrn_reflns_number 5915
_diffrn_reflns_theta_max 30
_diffrn_reflns_theta_min 2.5
_diffrn_standards_decay_% 'no decay'
_diffrn_standards_interval_count 150
_diffrn_standards_number 3
_exptl_absorpt_coefficient_mu 13.37
_exptl_absorpt_correction_T_max 0.024
_exptl_absorpt_correction_T_min 0.010
_exptl_absorpt_correction_type 'empirical via psi-scan'
_exptl_absorpt_process_details '(North, Phillips & Mathews, 1968)'
_exptl_crystal_colour colourless
_exptl_crystal_density_diffrn 2.524
_exptl_crystal_density_meas ?
_exptl_crystal_description prism
_exptl_crystal_F_000 1292
_exptl_crystal_size_max 0.37
_exptl_crystal_size_mid 0.35
_exptl_crystal_size_min 0.28
_refine_diff_density_max 2.15
_refine_diff_density_min -2.32
_refine_ls_abs_structure_details ' ?'
_refine_ls_extinction_coef 1.3E-7(2)
_refine_ls_extinction_method 'Zachariasen (1963)'
_refine_ls_goodness_of_fit_ref 1.950
_refine_ls_hydrogen_treatment noref
_refine_ls_matrix_type full
_refine_ls_number_constraints 0
_refine_ls_number_parameters 188
_refine_ls_number_reflns 4337
_refine_ls_number_restraints 0
_refine_ls_R_factor_all 0.0562
_refine_ls_R_factor_gt 0.0357
_refine_ls_shift/su_max 0.0005
_refine_ls_structure_factor_coef F
_refine_ls_weighting_details w=1/[\s^2^(F~o~)+(0.005F~o~)^2^]
_refine_ls_weighting_scheme sigma
_refine_ls_wR_factor_all 0.0388
_refine_ls_wR_factor_ref 0.0375
_reflns_number_gt 4337
_reflns_number_total 5426
_reflns_threshold_expression 'I > 2\s(I)'
_cod_data_source_file sh0124.cif
_cod_data_source_block II
_cod_original_cell_volume 1860.5(7)
_cod_database_code 2003134
_cod_database_fobs_code 2003134

loop_
_symmetry_equiv_pos_as_xyz
x,y,z
1/2-x,1/2+y,1/2-z
-x,-y,-z
1/2+x,1/2-y,1/2+z

loop_
_atom_site_label
_atom_site_fract_x
_atom_site_fract_y
_atom_site_fract_z
_atom_site_U_iso_or_equiv
_atom_site_adp_type
_atom_site_calc_flag
_atom_site_calc_attached_atom
_atom_site_refinement_flags
_atom_site_occupancy
_atom_site_disorder_group
_atom_site_type_symbol
Hg1 0.0 0.0 0.0 0.02077(13) Uani d ? S 1 ? Hg
Hg2 0.44770(4) 0.126030(10) -0.21367(3) 0.02059(9) Uani d ? . 1 . Hg
Cl1 -0.0673(3) -0.04381(6) -0.2260(2) 0.0243(6) Uani d ? . 1 . Cl
Cl2 0.2445(3) 0.06871(6) -0.0959(2) 0.0238(6) Uani d ? . 1 . Cl
Cl3 0.3173(3) 0.12483(8) -0.4810(2) 0.0368(7) Uani d ? . 1 . Cl
Cl4 0.4927(3) 0.18989(7) -0.0298(2) 0.0326(7) Uani d ? . 1 . Cl
Cl5 0.7291(3) 0.07370(7) -0.1353(3) 0.0315(7) Uani d ? . 1 . Cl
Cl6 -0.0203(3) 0.25279(8) -0.2269(3) 0.0408(8) Uani d ? . 1 . Cl
N1 0.0286(10) 0.1501(2) 0.0704(8) 0.031(2) Uani d ? . 1 . N
C2 0.0188(11) 0.1736(3) -0.0608(9) 0.026(3) Uani d ? . 1 . C
C3 -0.0109(10) 0.2217(3) -0.0638(9) 0.023(2) Uani d ? . 1 . C
C4 -0.0348(12) 0.2441(3) 0.0637(11) 0.033(3) Uani d ? . 1 . C
C5 -0.0191(13) 0.2187(3) 0.1975(10) 0.036(3) Uani d ? . 1 . C
C6 0.0113(11) 0.1704(3) 0.1980(9) 0.028(3) Uani d ? . 1 . C
Cl7 0.8257(3) 0.15591(8) 0.5247(3) 0.0384(8) Uani d ? . 1 . Cl
N21 0.5482(9) 0.0657(3) 0.2230(7) 0.031(2) Uani d ? . 1 . N
C22 0.6193(12) 0.1067(3) 0.2914(9) 0.028(3) Uani d ? . 1 . C
C23 0.7391(11) 0.1037(3) 0.4323(9) 0.025(3) Uani d ? . 1 . C
C24 0.7860(12) 0.0592(3) 0.5012(10) 0.033(3) Uani d ? . 1 . C
C25 0.7089(12) 0.0196(3) 0.4243(10) 0.034(3) Uani d ? . 1 . C
C26 0.5876(12) 0.0236(3) 0.2864(10) 0.032(3) Uani d ? . 1 . C
H1 0.049 0.117 0.072 0.037 Uiso calc N1 ? 1 . H
H2 0.032 0.157 -0.148 0.031 Uiso calc C2 ? 1 . H
H4 -0.062 0.277 0.060 0.040 Uiso calc C4 ? 1 . H
H5 -0.029 0.234 0.287 0.043 Uiso calc C5 ? 1 . H
H6 0.020 0.152 0.287 0.034 Uiso calc C6 ? 1 . H
H21 0.466 0.067 0.124 0.037 Uiso calc N21 ? 1 . H
H22 0.587 0.137 0.243 0.034 Uiso calc C22 ? 1 . H
H24 0.870 0.057 0.599 0.039 Uiso calc C24 ? 1 . H
H25 0.741 -0.011 0.468 0.040 Uiso calc C25 ? 1 . H
H26 0.530 -0.004 0.235 0.039 Uiso calc C26 ? 1 . H

loop_
_atom_site_aniso_label
_atom_site_aniso_U_11
_atom_site_aniso_U_22
_atom_site_aniso_U_33
_atom_site_aniso_U_12
_atom_site_aniso_U_13
_atom_site_aniso_U_23
_atom_site_aniso_type_symbol
Hg1 0.0241(2) 0.02007(19) 0.0191(2) -0.00327(16) 0.00748(15) -0.00288(16) Hg
Hg2 0.02245(15) 0.02047(14) 0.01912(15) -0.00038(12) 0.00612(11) 0.00143(11) Hg
Cl1 0.0352(11) 0.0209(8) 0.0169(9) -0.0024(8) 0.0073(8) -0.0008(7) Cl
Cl2 0.0244(9) 0.0218(9) 0.0289(10) -0.0049(7) 0.0137(8) 0.0010(7) Cl
Cl3 0.0376(12) 0.0498(13) 0.0191(10) -0.0004(11) 0.0008(8) 0.0015(9) Cl
Cl4 0.0497(13) 0.0231(9) 0.0255(10) -0.0043(9) 0.0113(9) -0.0053(8) Cl
Cl5 0.0211(9) 0.0277(10) 0.0413(12) 0.0057(8) 0.0010(9) -0.0011(9) Cl
Cl6 0.0559(15) 0.0328(11) 0.0322(11) -0.0076(11) 0.0096(10) 0.0087(10) Cl
N1 0.039(4) 0.018(3) 0.038(4) 0.001(3) 0.013(3) 0.000(3) N
C2 0.028(4) 0.022(4) 0.027(4) 0.003(3) 0.006(3) -0.005(3) C
C3 0.025(4) 0.021(4) 0.022(4) -0.006(3) 0.005(3) 0.004(3) C
C4 0.043(5) 0.019(4) 0.041(5) -0.001(4) 0.017(4) -0.003(4) C
C5 0.047(6) 0.034(5) 0.029(5) -0.001(4) 0.015(4) -0.009(4) C
C6 0.033(5) 0.028(4) 0.022(4) 0.000(3) 0.003(3) 0.003(3) C
Cl7 0.0456(13) 0.0344(11) 0.0344(12) -0.0078(10) 0.0093(10) -0.0105(10) Cl
N21 0.034(4) 0.035(4) 0.019(3) 0.002(3) -0.001(3) -0.002(3) N
C22 0.036(5) 0.023(4) 0.023(4) 0.001(3) 0.005(4) 0.003(3) C
C23 0.026(4) 0.030(4) 0.022(4) 0.000(3) 0.010(3) -0.005(3) C
C24 0.030(5) 0.038(5) 0.030(5) 0.005(4) 0.008(4) 0.004(4) C
C25 0.046(5) 0.021(4) 0.037(5) 0.006(4) 0.017(4) 0.003(4) C
C26 0.039(5) 0.025(4) 0.035(5) -0.002(4) 0.015(4) -0.003(4) C

loop_
_atom_type_symbol
_atom_type_description
_atom_type_scat_dispersion_real
_atom_type_scat_dispersion_imag
_atom_type_scat_source
C C 0.0033 0.0016
; International Tables for Crystallography (1992).
Vol.C, Tables 4.2.6.8 and 6.1.1.1
;
H H 0.0000 0.0000
; International Tables for Crystallography (1992).
Vol.C, Tables 4.2.6.8 and 6.1.1.1
;
Cl Cl 0.1484 0.1585
; International Tables for Crystallography (1992).
Vol.C, Tables 4.2.6.8 and 6.1.1.1
;
Hg Hg -2.3894 9.2266
; International Tables for Crystallography (1992).
Vol.C, Tables 4.2.6.8 and 6.1.1.1
;
N N 0.0061 0.0033
; International Tables for Crystallography (1992).
Vol.C, Tables 4.2.6.8 and 6.1.1.1
;

loop_
_geom_angle_atom_site_label_1
_geom_angle_atom_site_label_2
_geom_angle_atom_site_label_3
_geom_angle_site_symmetry_1
_geom_angle_site_symmetry_3
_geom_angle
_geom_angle_publ_flag
Cl1 Hg1 Cl1 . 3 180.0 no
Cl1 Hg1 Cl2 . . 94.66(6) no
Cl1 Hg1 Cl2 . 3 85.34(6) no
Cl1 Hg1 Cl5 . 1_455 92.17(6) no
Cl1 Hg1 Cl5 . 3_655 87.83(6) no
Cl2 Hg1 Cl2 . 3 180.0 no
Cl2 Hg1 Cl5 . 1_455 80.31(6) no
Cl2 Hg1 Cl5 . 3_655 99.69(6) no
Cl5 Hg1 Cl5 1_455 3_655 180.0 no
Cl2 Hg2 Cl3 . . 106.84(7) no
Cl2 Hg2 Cl4 . . 98.77(7) no
Cl2 Hg2 Cl5 . . 93.66(7) no
Cl3 Hg2 Cl4 . . 131.94(8) no
Cl3 Hg2 Cl5 . . 111.43(8) no
Cl4 Hg2 Cl5 . . 106.60(7) no
Hg1 Cl2 Hg2 . . 173.34(8) no
Hg1 Cl5 Hg2 3_655 . 165.22(9) no
C2 N1 C6 . . 125.2(7) no
N1 C2 C3 . . 117.7(7) no
Cl6 C3 C2 . . 119.2(7) no
Cl6 C3 C4 . . 121.4(6) no
C2 C3 C4 . . 119.4(7) no
C3 C4 C5 . . 120.6(7) no
C4 C5 C6 . . 118.9(8) no
N1 C6 C5 . . 118.1(8) no
C22 N21 C26 . . 123.2(7) no
N21 C22 C23 . . 117.6(7) no
Cl7 C23 C22 . . 118.4(6) no
Cl7 C23 C24 . . 121.3(6) no
C22 C23 C24 . . 120.3(7) no
C23 C24 C25 . . 118.3(8) no
C24 C25 C26 . . 120.2(8) no
N21 C26 C25 . . 120.2(8) no
C2 N1 H1 . . 117.5 no
C6 N1 H1 . . 117.4 no
N1 C2 H2 . . 121.2 no
C3 C2 H2 . . 121.1 no
C3 C4 H4 . . 119.7 no
C5 C4 H4 . . 119.7 no
C4 C5 H5 . . 120.5 no
C6 C5 H5 . . 120.6 no
N1 C6 H6 . . 121.0 no
C5 C6 H6 . . 120.9 no
C22 N21 H21 . . 118.4 no
C26 N21 H21 . . 118.4 no
N21 C22 H22 . . 121.2 no
C23 C22 H22 . . 121.2 no
C23 C24 H24 . . 120.8 no
C25 C24 H24 . . 120.8 no
C24 C25 H25 . . 119.9 no
C26 C25 H25 . . 119.9 no
N21 C26 H26 . . 119.9 no
C25 C26 H26 . . 119.9 no

loop_
_geom_bond_atom_site_label_1
_geom_bond_atom_site_label_2
_geom_bond_site_symmetry_2
_geom_bond_distance
_geom_bond_publ_flag
Hg1 Cl1 . 2.3420(18) no
Hg1 Cl2 . 2.9575(18) no
Hg1 Cl5 1_455 2.9303(19) no
Hg2 Cl2 . 2.6427(18) no
Hg2 Cl3 . 2.379(2) no
Hg2 Cl4 . 2.4193(19) no
Hg2 Cl5 . 2.5148(19) no
Cl6 C3 . 1.716(8) no
N1 C2 . 1.354(10) no
N1 C6 . 1.338(10) no
C2 C3 . 1.367(10) no
C3 C4 . 1.382(11) no
C4 C5 . 1.396(12) no
C5 C6 . 1.373(11) no
Cl7 C23 . 1.729(8) no
N21 C22 . 1.349(10) no
N21 C26 . 1.313(10) no
C22 C23 . 1.362(10) no
C23 C24 . 1.398(11) no
C24 C25 . 1.359(11) no
C25 C26 . 1.347(12) no
N1 H1 . .95 no
C2 H2 . .95 no
C4 H4 . .95 no
C5 H5 . .95 no
C6 H6 . .95 no
N21 H21 . .95 no
C22 H22 . .95 no
C24 H24 . .95 no
C25 H25 . .95 no
C26 H26 . .95 no

loop_
_geom_hbond_atom_site_label_D
_geom_hbond_atom_site_label_H
_geom_hbond_atom_site_label_A
_geom_hbond_site_symmetry_A
_geom_hbond_distance_DH
_geom_hbond_distance_HA
_geom_hbond_distance_DA
_geom_hbond_angle_DHA
_geom_hbond_publ_flag
N1 H1 Cl1 3_555 .95 2.47 3.284(7) 144 no
N1 H1 Cl2 . .95 2.75 3.395(7) 126 no
N21 H21 Cl2 . .95 2.24 3.184(7) 173 no

loop_
_cod_changelog_entry_id
_cod_changelog_entry_author
_cod_changelog_entry_date
_cod_changelog_entry_text
1 'Vaitkus, Antanas' 2023-12-14T16:13:00+02:00
;
 Corrected the ATOM_TYPE loop by removing extra data values which were
 incorrectly copied from other data items, e.g.
 'TEXSAN PROCESS (Molecular Structure Corporation, 1989)'.
;
